data_2240814
loop_
_publ_author_name
'Rivera, Augusto'
'Rojas, Jicli Jos\'e'
'R\'ios-Motta, Jaime'
'Bolte, Michael'

_publ_section_title
;
 Crystal structure of the co-crystalline adduct
 1,3,6,8-tetraazatricyclo[4.4.1.1^3,8^]dodecane
 (TATD)--4-chloro-3,5-dimethylphenol (1/1)
;
_journal_coeditor_code ZS2335
_journal_issue 7
_journal_name_full 'Acta Crystallographica Section E'
_journal_page_first 737
_journal_page_last 740
_journal_paper_doi 10.1107/S2056989015010257
_journal_volume 71
_journal_year 2015
_chemical_formula_iupac 'C8 H16 N4, C8 H9 Cl O'
_chemical_formula_moiety 'C8 H16 N4, C8 H9 Cl O'
_chemical_formula_sum 'C16 H25 Cl N4 O'
_chemical_formula_weight 324.85
_chemical_name_systematic
;
1,3,6,8-Tetraazatricyclo[4.4.1.1^3,8^]dodecane;
4-chloro-3,5-dimethylphenol
;
_space_group_crystal_system monoclinic
_space_group_IT_number 15
_space_group_name_Hall '-C 2yc'
_space_group_name_H-M_alt 'C 1 2/c 1'
_symmetry_space_group_name_Hall '-C 2yc'
_symmetry_space_group_name_H-M 'C 1 2/c 1'
_atom_sites_solution_hydrogens mixed
_audit_creation_method SHELXL-2014/6
_cell_angle_alpha 90
_cell_angle_beta 111.080(5)
_cell_angle_gamma 90
_cell_formula_units_Z 8
_cell_length_a 25.6048(18)
_cell_length_b 7.5295(7)
_cell_length_c 18.2317(13)
_cell_measurement_reflns_used 12525
_cell_measurement_temperature 173(2)
_cell_measurement_theta_max 25.8
_cell_measurement_theta_min 3.4
_cell_volume 3279.7(5)
_computing_cell_refinement
;
X-AREA (Stoe & Cie, 2001)
;
_computing_data_collection
;
X-AREA (Stoe & Cie, 2001)
;
_computing_data_reduction
;
X-AREA (Stoe & Cie, 2001)
;
_computing_molecular_graphics
;
XP in SHELXTL-Plus (Sheldrick, 2008)
;
_computing_publication_material
;
SHELXL2014 (Sheldrick, 2015)
;
_computing_structure_refinement
;
SHELXL2014 (Sheldrick, 2015)
;
_computing_structure_solution
;
SHELXS97 (Sheldrick, 2008)
;
_diffrn_ambient_temperature 173(2)
_diffrn_measured_fraction_theta_full 0.998
_diffrn_measured_fraction_theta_max 0.992
_diffrn_measurement_device_type 'Stoe IPDS II two-circle'
_diffrn_measurement_method \w
_diffrn_radiation_type MoK\a
_diffrn_radiation_wavelength 0.71073
_diffrn_reflns_av_R_equivalents 0.0833
_diffrn_reflns_limit_h_max 30
_diffrn_reflns_limit_h_min -30
_diffrn_reflns_limit_k_max 9
_diffrn_reflns_limit_k_min -9
_diffrn_reflns_limit_l_max 22
_diffrn_reflns_limit_l_min -19
_diffrn_reflns_number 14414
_diffrn_reflns_theta_full 25.000
_diffrn_reflns_theta_max 25.622
_diffrn_reflns_theta_min 3.404
_exptl_absorpt_coefficient_mu 0.241
_exptl_absorpt_correction_T_max 1.000
_exptl_absorpt_correction_T_min 0.738
_exptl_absorpt_correction_type multi-scan
_exptl_absorpt_process_details
;
(X-RED32; Stoe & Cie, 2001)
;
_exptl_crystal_colour colourless
_exptl_crystal_density_diffrn 1.316
_exptl_crystal_description block
_exptl_crystal_F_000 1392
_exptl_crystal_size_max 0.270
_exptl_crystal_size_mid 0.260
_exptl_crystal_size_min 0.220
_refine_diff_density_max 0.264
_refine_diff_density_min -0.250
_refine_ls_extinction_method none
_refine_ls_goodness_of_fit_ref 1.022
_refine_ls_hydrogen_treatment mixed
_refine_ls_matrix_type full
_refine_ls_number_parameters 205
_refine_ls_number_reflns 3066
_refine_ls_number_restraints 0
_refine_ls_restrained_S_all 1.022
_refine_ls_R_factor_all 0.0518
_refine_ls_R_factor_gt 0.0400
_refine_ls_shift/su_max 0.000
_refine_ls_shift/su_mean 0.000
_refine_ls_structure_factor_coef Fsqd
_refine_ls_weighting_details 'w=1/[\s^2^(Fo^2^)+(0.0635P)^2^+0.5777P] where P=(Fo^2^+2Fc^2^)/3'
_refine_ls_weighting_scheme calc
_refine_ls_wR_factor_gt 0.1015
_refine_ls_wR_factor_ref 0.1066
_reflns_number_gt 2512
_reflns_number_total 3066
_reflns_threshold_expression I>2\s(I)
_cod_data_source_file zs2335sup1.cif
_cod_data_source_block I
_cod_database_code 2240814
_shelx_space_group_comment
;
The symmetry employed for this shelxl refinement is uniquely defined
by the following loop, which should always be used as a source of
symmetry information in preference to the above space-group names.
They are only intended as comments.
;
_shelx_estimated_absorpt_t_min 0.938
_shelx_estimated_absorpt_t_max 0.949
_shelxl_version_number 2014/6

loop_
_space_group_symop_operation_xyz
'x, y, z'
'-x, y, -z+1/2'
'x+1/2, y+1/2, z'
'-x+1/2, y+1/2, -z+1/2'
'-x, -y, -z'
'x, -y, z-1/2'
'-x+1/2, -y+1/2, -z'
'x+1/2, -y+1/2, z-1/2'

loop_
_atom_site_type_symbol
_atom_site_label
_atom_site_fract_x
_atom_site_fract_y
_atom_site_fract_z
_atom_site_U_iso_or_equiv
_atom_site_adp_type
_atom_site_calc_flag
_atom_site_occupancy
N N1 0.37029(5) 0.56339(18) 0.36779(8) 0.0224(3) Uani d 1
N N2 0.30414(6) 0.8359(2) 0.26828(9) 0.0297(3) Uani d 1
N N3 0.40890(6) 0.84503(19) 0.33226(9) 0.0260(3) Uani d 1
N N4 0.35050(6) 0.58696(19) 0.22295(9) 0.0299(3) Uani d 1
C C1 0.31697(7) 0.6087(2) 0.37648(11) 0.0313(4) Uani d 1
H H1A 0.3246 0.6345 0.4326 0.038 Uiso calc 1
H H1B 0.2924 0.5030 0.3623 0.038 Uiso calc 1
C C2 0.28501(8) 0.7651(3) 0.32812(14) 0.0438(5) Uani d 1
H H2A 0.2455 0.7287 0.3022 0.053 Uiso calc 1
H H2B 0.2857 0.8627 0.3649 0.053 Uiso calc 1
C C3 0.41163(7) 0.7098(2) 0.38985(10) 0.0267(4) Uani d 1
H H3A 0.4084 0.7700 0.4363 0.032 Uiso calc 1
H H3B 0.4494 0.6559 0.4068 0.032 Uiso calc 1
C C4 0.35575(8) 0.9394(2) 0.29998(12) 0.0333(4) Uani d 1
H H4A 0.3578 1.0180 0.2575 0.040 Uiso calc 1
H H4B 0.3524 1.0170 0.3419 0.040 Uiso calc 1
C C5 0.36300(7) 0.4777(2) 0.29227(11) 0.0285(4) Uani d 1
H H5A 0.3977 0.4111 0.2989 0.034 Uiso calc 1
H H5B 0.3325 0.3894 0.2818 0.034 Uiso calc 1
C C6 0.30356(8) 0.7083(3) 0.20810(12) 0.0376(5) Uani d 1
H H6A 0.2997 0.7761 0.1599 0.045 Uiso calc 1
H H6B 0.2693 0.6355 0.1961 0.045 Uiso calc 1
C C7 0.43347(9) 0.7933(3) 0.27484(12) 0.0386(5) Uani d 1
H H7A 0.4705 0.7391 0.3032 0.046 Uiso calc 1
H H7B 0.4399 0.9020 0.2487 0.046 Uiso calc 1
C C8 0.39926(10) 0.6640(3) 0.21162(13) 0.0430(5) Uani d 1
H H8A 0.3865 0.7265 0.1604 0.052 Uiso calc 1
H H8B 0.4241 0.5661 0.2084 0.052 Uiso calc 1
Cl Cl1 0.35337(2) -0.26689(6) 0.61168(3) 0.03412(16) Uani d 1
O O11 0.43692(5) 0.32897(19) 0.47753(9) 0.0390(4) Uani d 1
H H11 0.4116(15) 0.396(5) 0.447(2) 0.084(10) Uiso d 1
C C11 0.41519(7) 0.1923(2) 0.50578(10) 0.0257(4) Uani d 1
C C12 0.45255(7) 0.0659(2) 0.55103(10) 0.0261(4) Uani d 1
H H12 0.4913 0.0774 0.5597 0.031 Uiso calc 1
C C13 0.43430(7) -0.0768(2) 0.58371(10) 0.0250(4) Uani d 1
C C14 0.37708(7) -0.0899(2) 0.56943(10) 0.0237(3) Uani d 1
C C15 0.33830(7) 0.0318(2) 0.52312(10) 0.0229(3) Uani d 1
C C16 0.35825(7) 0.1742(2) 0.49162(10) 0.0245(4) Uani d 1
H H16 0.3327 0.2597 0.4601 0.029 Uiso calc 1
C C17 0.27635(7) 0.0110(2) 0.50600(12) 0.0311(4) Uani d 1
H H17A 0.2638 -0.1047 0.4813 0.047 Uiso calc 1
H H17B 0.2559 0.1057 0.4704 0.047 Uiso calc 1
H H17C 0.2692 0.0185 0.5552 0.047 Uiso calc 1
C C18 0.47576(8) -0.2148(3) 0.63056(13) 0.0388(5) Uani d 1
H H18A 0.4719 -0.2311 0.6817 0.058 Uiso calc 1
H H18B 0.5139 -0.1753 0.6384 0.058 Uiso calc 1
H H18C 0.4684 -0.3277 0.6019 0.058 Uiso calc 1

loop_
_atom_site_aniso_label
_atom_site_aniso_U_11
_atom_site_aniso_U_22
_atom_site_aniso_U_33
_atom_site_aniso_U_12
_atom_site_aniso_U_13
_atom_site_aniso_U_23
N1 0.0202(6) 0.0238(7) 0.0228(7) -0.0040(5) 0.0074(5) 0.0018(5)
N2 0.0289(7) 0.0269(7) 0.0311(8) 0.0034(6) 0.0080(6) 0.0026(6)
N3 0.0285(7) 0.0250(7) 0.0264(8) -0.0061(6) 0.0122(6) -0.0009(6)
N4 0.0394(8) 0.0270(7) 0.0227(8) -0.0012(6) 0.0104(6) -0.0047(6)
C1 0.0261(8) 0.0386(10) 0.0328(10) -0.0012(7) 0.0152(8) 0.0041(8)
C2 0.0350(10) 0.0483(11) 0.0558(14) 0.0129(9) 0.0259(10) 0.0134(10)
C3 0.0243(8) 0.0289(8) 0.0233(9) -0.0075(6) 0.0042(7) 0.0006(7)
C4 0.0402(10) 0.0206(8) 0.0367(11) 0.0003(7) 0.0108(8) 0.0009(7)
C5 0.0331(9) 0.0206(8) 0.0309(10) -0.0020(6) 0.0106(7) -0.0034(7)
C6 0.0410(10) 0.0353(10) 0.0247(10) 0.0032(8) -0.0024(8) -0.0014(8)
C7 0.0408(10) 0.0466(11) 0.0376(11) -0.0112(8) 0.0252(9) -0.0016(9)
C8 0.0609(13) 0.0429(11) 0.0379(12) -0.0081(10) 0.0333(11) -0.0079(9)
Cl1 0.0372(2) 0.0318(2) 0.0342(3) -0.00899(18) 0.01382(19) 0.00941(18)
O11 0.0250(6) 0.0406(8) 0.0481(9) -0.0075(6) 0.0090(6) 0.0216(7)
C11 0.0256(8) 0.0271(8) 0.0240(9) -0.0081(7) 0.0084(7) 0.0023(7)
C12 0.0194(7) 0.0308(9) 0.0256(9) -0.0054(6) 0.0049(6) 0.0012(7)
C13 0.0267(8) 0.0260(8) 0.0197(8) -0.0027(6) 0.0051(7) 0.0003(6)
C14 0.0298(8) 0.0231(8) 0.0189(8) -0.0077(6) 0.0096(7) -0.0009(6)
C15 0.0251(8) 0.0253(8) 0.0201(8) -0.0051(6) 0.0102(6) -0.0028(6)
C16 0.0240(8) 0.0256(8) 0.0220(8) -0.0011(6) 0.0062(7) 0.0033(7)
C17 0.0255(9) 0.0332(9) 0.0373(11) -0.0038(7) 0.0145(7) 0.0008(8)
C18 0.0325(9) 0.0385(10) 0.0387(11) 0.0028(8) 0.0047(8) 0.0122(9)

loop_
_atom_type_symbol
_atom_type_description
_atom_type_scat_dispersion_real
_atom_type_scat_dispersion_imag
_atom_type_scat_source
C C 0.0033 0.0016 'International Tables Vol C Tables 4.2.6.8 and 6.1.1.4'
H H 0.0000 0.0000 'International Tables Vol C Tables 4.2.6.8 and 6.1.1.4'
Cl Cl 0.1484 0.1585 'International Tables Vol C Tables 4.2.6.8 and 6.1.1.4'
N N 0.0061 0.0033 'International Tables Vol C Tables 4.2.6.8 and 6.1.1.4'
O O 0.0106 0.0060 'International Tables Vol C Tables 4.2.6.8 and 6.1.1.4'

loop_
_geom_angle_atom_site_label_1
_geom_angle_atom_site_label_2
_geom_angle_atom_site_label_3
_geom_angle
C1 N1 C5 113.12(13)
C1 N1 C3 113.50(13)
C5 N1 C3 114.75(13)
C2 N2 C6 114.25(16)
C2 N2 C4 113.62(17)
C6 N2 C4 114.37(16)
C3 N3 C7 114.43(15)
C3 N3 C4 115.49(14)
C7 N3 C4 114.98(16)
C5 N4 C6 115.37(15)
C5 N4 C8 114.79(15)
C6 N4 C8 114.58(16)
N1 C1 C2 116.37(15)
N1 C1 H1A 108.2
C2 C1 H1A 108.2
N1 C1 H1B 108.2
C2 C1 H1B 108.2
H1A C1 H1B 107.3
N2 C2 C1 117.66(15)
N2 C2 H2A 107.9
C1 C2 H2A 107.9
N2 C2 H2B 107.9
C1 C2 H2B 107.9
H2A C2 H2B 107.2
N3 C3 N1 118.95(14)
N3 C3 H3A 107.6
N1 C3 H3A 107.6
N3 C3 H3B 107.6
N1 C3 H3B 107.6
H3A C3 H3B 107.0
N3 C4 N2 118.66(14)
N3 C4 H4A 107.6
N2 C4 H4A 107.6
N3 C4 H4B 107.6
N2 C4 H4B 107.6
H4A C4 H4B 107.1
N4 C5 N1 118.91(13)
N4 C5 H5A 107.6
N1 C5 H5A 107.6
N4 C5 H5B 107.6
N1 C5 H5B 107.6
H5A C5 H5B 107.0
N2 C6 N4 119.39(15)
N2 C6 H6A 107.5
N4 C6 H6A 107.5
N2 C6 H6B 107.5
N4 C6 H6B 107.5
H6A C6 H6B 107.0
N3 C7 C8 115.84(15)
N3 C7 H7A 108.3
C8 C7 H7A 108.3
N3 C7 H7B 108.3
C8 C7 H7B 108.3
H7A C7 H7B 107.4
N4 C8 C7 115.87(15)
N4 C8 H8A 108.3
C7 C8 H8A 108.3
N4 C8 H8B 108.3
C7 C8 H8B 108.3
H8A C8 H8B 107.4
C11 O11 H11 112(2)
O11 C11 C12 117.13(15)
O11 C11 C16 123.30(16)
C12 C11 C16 119.58(15)
C13 C12 C11 121.22(15)
C13 C12 H12 119.4
C11 C12 H12 119.4
C12 C13 C14 117.86(15)
C12 C13 C18 119.89(15)
C14 C13 C18 122.22(15)
C15 C14 C13 122.59(15)
C15 C14 Cl1 118.87(12)
C13 C14 Cl1 118.54(13)
C14 C15 C16 117.92(14)
C14 C15 C17 121.63(15)
C16 C15 C17 120.45(15)
C11 C16 C15 120.81(15)
C11 C16 H16 119.6
C15 C16 H16 119.6
C15 C17 H17A 109.5
C15 C17 H17B 109.5
H17A C17 H17B 109.5
C15 C17 H17C 109.5
H17A C17 H17C 109.5
H17B C17 H17C 109.5
C13 C18 H18A 109.5
C13 C18 H18B 109.5
H18A C18 H18B 109.5
C13 C18 H18C 109.5
H18A C18 H18C 109.5
H18B C18 H18C 109.5

loop_
_geom_bond_atom_site_label_1
_geom_bond_atom_site_label_2
_geom_bond_distance
_geom_bond_publ_flag
N1 C1 1.470(2) y
N1 C5 1.470(2) y
N1 C3 1.480(2) y
N2 C2 1.449(3) y
N2 C6 1.454(3) y
N2 C4 1.462(2) y
N3 C3 1.446(2) y
N3 C7 1.455(2) y
N3 C4 1.458(2) y
N4 C5 1.444(2) y
N4 C6 1.456(2) y
N4 C8 1.457(3) y
C1 C2 1.521(3) n
C1 H1A 0.9900 ?
C1 H1B 0.9900 ?
C2 H2A 0.9900 ?
C2 H2B 0.9900 ?
C3 H3A 0.9900 ?
C3 H3B 0.9900 ?
C4 H4A 0.9900 ?
C4 H4B 0.9900 ?
C5 H5A 0.9900 ?
C5 H5B 0.9900 ?
C6 H6A 0.9900 ?
C6 H6B 0.9900 ?
C7 C8 1.522(3) n
C7 H7A 0.9900 ?
C7 H7B 0.9900 ?
C8 H8A 0.9900 ?
C8 H8B 0.9900 ?
Cl1 C14 1.7534(16) y
O11 C11 1.356(2) y
O11 H11 0.85(4) ?
C11 C12 1.391(2) ?
C11 C16 1.393(2) ?
C12 C13 1.388(2) ?
C12 H12 0.9500 ?
C13 C14 1.396(2) ?
C13 C18 1.512(2) n
C14 C15 1.391(2) ?
C15 C16 1.397(2) ?
C15 C17 1.511(2) n
C16 H16 0.9500 ?
C17 H17A 0.9800 ?
C17 H17B 0.9800 ?
C17 H17C 0.9800 ?
C18 H18A 0.9800 ?
C18 H18B 0.9800 ?
C18 H18C 0.9800 ?

loop_
_geom_hbond_atom_site_label_D
_geom_hbond_atom_site_label_H
_geom_hbond_atom_site_label_A
_geom_hbond_site_symmetry_A
_geom_hbond_distance_DH
_geom_hbond_distance_HA
_geom_hbond_distance_DA
_geom_hbond_angle_DHA
O11 H11 N1 . 0.85(4) 1.92(4) 2.752(2) 165(3)
C3 H3A Cg8 1_565 0.99 2.89 3.837(2) 160
C8 H8A Cg8 6_565 0.99 2.88 3.814(2) 157

loop_
_geom_torsion_atom_site_label_1
_geom_torsion_atom_site_label_2
_geom_torsion_atom_site_label_3
_geom_torsion_atom_site_label_4
_geom_torsion
_geom_torsion_publ_flag
C5 N1 C1 C2 -73.2(2) ?
C3 N1 C1 C2 59.8(2) ?
C6 N2 C2 C1 59.7(2) ?
C4 N2 C2 C1 -74.0(2) ?
N1 C1 C2 N2 10.4(3) y
C7 N3 C3 N1 -79.67(19) ?
C4 N3 C3 N1 57.2(2) ?
C1 N1 C3 N3 -84.10(19) ?
C5 N1 C3 N3 48.1(2) ?
C3 N3 C4 N2 -51.5(2) ?
C7 N3 C4 N2 85.2(2) ?
C2 N2 C4 N3 78.8(2) ?
C6 N2 C4 N3 -54.8(2) ?
C6 N4 C5 N1 -51.7(2) ?
C8 N4 C5 N1 84.85(19) ?
C1 N1 C5 N4 79.28(19) ?
C3 N1 C5 N4 -53.1(2) ?
C2 N2 C6 N4 -83.3(2) ?
C4 N2 C6 N4 50.0(2) ?
C5 N4 C6 N2 56.6(2) ?
C8 N4 C6 N2 -80.1(2) ?
C3 N3 C7 C8 74.7(2) ?
C4 N3 C7 C8 -62.5(2) ?
C5 N4 C8 C7 -63.3(2) ?
C6 N4 C8 C7 73.6(2) ?
N3 C7 C8 N4 -9.0(3) y
O11 C11 C12 C13 178.74(17) ?
C16 C11 C12 C13 -1.2(3) ?
C11 C12 C13 C14 0.3(3) ?
C11 C12 C13 C18 178.17(17) ?
C12 C13 C14 C15 1.1(3) ?
C18 C13 C14 C15 -176.72(17) ?
C12 C13 C14 Cl1 -178.85(13) ?
C18 C13 C14 Cl1 3.3(2) ?
C13 C14 C15 C16 -1.5(2) ?
Cl1 C14 C15 C16 178.46(13) ?
C13 C14 C15 C17 177.67(16) ?
Cl1 C14 C15 C17 -2.4(2) ?
O11 C11 C16 C15 -179.15(17) ?
C12 C11 C16 C15 0.8(3) ?
C14 C15 C16 C11 0.5(3) ?
C17 C15 C16 C11 -178.67(17) ?

_cod_database_fobs_code 2240814
